data_4122303
loop_
_publ_author_name
'Chong, Eugene'
'Brandt, Jason W.'
'Schafer, Laurel L.'

_publ_section_title
;
 2-pyridonate tantalum complexes for the intermolecular
 hydroaminoalkylation of sterically demanding alkenes.
;
_journal_issue 31
_journal_name_full 'Journal of the American Chemical Society'
_journal_page_first 10898
_journal_page_last 10901
_journal_paper_doi 10.1021/ja506187m
_journal_volume 136
_journal_year 2014
_chemical_formula_moiety '2(C19 H32 N5 O Ta), 0.5(C6 H14)'
_chemical_formula_sum 'C41 H71 N10 O2 Ta2'
_chemical_formula_weight 1097.98
_chemical_name_systematic
;
 ? 
;
_space_group_crystal_system triclinic
_space_group_IT_number 2
_space_group_name_Hall '-P 1'
_space_group_name_H-M_alt 'P -1'
_symmetry_space_group_name_Hall '-P 1'
_symmetry_space_group_name_H-M 'P -1'
_atom_sites_solution_hydrogens geom
_atom_sites_solution_primary direct
_atom_sites_solution_secondary difmap
_audit_creation_date 2012-05-25
_audit_creation_method
;
  Olex2 1.2
  (compiled May  9 2012 12:37:22, GUI svn.r4230)
;
_cell_angle_alpha 68.087(5)
_cell_angle_beta 75.004(8)
_cell_angle_gamma 64.226(5)
_cell_formula_units_Z 2
_cell_length_a 12.3246(15)
_cell_length_b 13.0655(15)
_cell_length_c 17.410(3)
_cell_measurement_reflns_used 8133
_cell_measurement_temperature 100(2)
_cell_measurement_theta_max 25.137
_cell_measurement_theta_min 2.539
_cell_volume 2326.5(6)
_computing_data_reduction 'SAINT v7.60A (Bruker, 2009)'
_computing_molecular_graphics
;
O. V. Dolomanov, L. J. Bourhis, R. J. Gildea, J. A. K. Howard and H. Puschmann,
OLEX2: a complete structure solution, refinement and analysis program.
J. Appl. Cryst. (2009). 42, 339-341.
;
_computing_publication_material
;
O. V. Dolomanov, L. J. Bourhis, R. J. Gildea, J. A. K. Howard and H. Puschmann,
OLEX2: a complete structure solution, refinement and analysis program.
J. Appl. Cryst. (2009). 42, 339-341.
;
_computing_structure_refinement
;
XL, G.M. Sheldrick, Acta Cryst.
(2008). A64, 112-122
;
_computing_structure_solution 'SHELXS-97 (Sheldrick, 2008)'
_diffrn_ambient_temperature 100(2)
_diffrn_detector_area_resol_mean 8
_diffrn_measured_fraction_theta_full 0.985
_diffrn_measured_fraction_theta_max 0.985
_diffrn_measurement_device_type 'Bruker X8 APEX II'
_diffrn_measurement_method 'area detector'
_diffrn_radiation_monochromator graphite
_diffrn_radiation_type MoK\a
_diffrn_radiation_wavelength 0.71073
_diffrn_reflns_av_R_equivalents 0.0479
_diffrn_reflns_av_unetI/netI 0.0477
_diffrn_reflns_limit_h_max 14
_diffrn_reflns_limit_h_min -14
_diffrn_reflns_limit_k_max 15
_diffrn_reflns_limit_k_min -15
_diffrn_reflns_limit_l_max 20
_diffrn_reflns_limit_l_min -20
_diffrn_reflns_number 29697
_diffrn_reflns_theta_full 25.14
_diffrn_reflns_theta_max 25.14
_diffrn_reflns_theta_min 1.27
_diffrn_source 'fine-focus sealed tube'
_exptl_absorpt_coefficient_mu 4.743
_exptl_absorpt_correction_T_max 0.3522
_exptl_absorpt_correction_T_min 0.2118
_exptl_absorpt_correction_type multi-scan
_exptl_absorpt_process_details
;
SADABS-2008/1 (Bruker,2008) was used for absorption correction.
wR2(int) was 0.1373 before and 0.0586 after correction.
The Ratio of minimum to maximum transmission is 0.6013.
The \l/2 correction factor is 0.0015.
;
_exptl_crystal_colour 'golden brown'
_exptl_crystal_density_diffrn 1.567
_exptl_crystal_density_method 'not measured'
_exptl_crystal_description prism
_exptl_crystal_F_000 1098
_exptl_crystal_size_max 0.32
_exptl_crystal_size_mid 0.23
_exptl_crystal_size_min 0.22
_refine_diff_density_max 1.657
_refine_diff_density_min -1.413
_refine_diff_density_rms 0.197
_refine_ls_extinction_method none
_refine_ls_goodness_of_fit_ref 1.257
_refine_ls_hydrogen_treatment constr
_refine_ls_matrix_type full
_refine_ls_number_parameters 533
_refine_ls_number_reflns 8208
_refine_ls_number_restraints 51
_refine_ls_restrained_S_all 1.256
_refine_ls_R_factor_all 0.0617
_refine_ls_R_factor_gt 0.0468
_refine_ls_shift/su_max 0.001
_refine_ls_shift/su_mean 0.000
_refine_ls_structure_factor_coef Fsqd
_refine_ls_weighting_details 'calc w=1/[\s^2^(Fo^2^)+(0.0006P)^2^+40.4005P] where P=(Fo^2^+2Fc^2^)/3'
_refine_ls_weighting_scheme calc
_refine_ls_wR_factor_gt 0.1170
_refine_ls_wR_factor_ref 0.1235
_reflns_number_gt 6754
_reflns_number_total 8208
_reflns_threshold_expression >2sigma(I)
_cod_data_source_file ja506187m_si_002.cif
_cod_data_source_block ls324
_cod_depositor_comments 'Adding full bibliography for 4122302--4122304.cif.'
_cod_original_cell_volume 2326.5(5)
_cod_database_code 4122303

loop_
_space_group_symop_id
_space_group_symop_operation_xyz
1 'x, y, z'
2 '-x, -y, -z'

loop_
_atom_site_label
_atom_site_type_symbol
_atom_site_fract_x
_atom_site_fract_y
_atom_site_fract_z
_atom_site_U_iso_or_equiv
_atom_site_adp_type
_atom_site_occupancy
_atom_site_symmetry_multiplicity
_atom_site_calc_flag
_atom_site_refinement_flags
_atom_site_disorder_assembly
_atom_site_disorder_group
C5 C 0.6085(9) 0.9133(9) 0.1946(7) 0.025(2) Uani 1 1 d . . .
H5 H 0.5320 0.9488 0.2233 0.030 Uiso 1 1 calc R . .
C4 C 0.6544(10) 0.9831(9) 0.1254(7) 0.028(2) Uani 1 1 d . . .
H4 H 0.6100 1.0665 0.1065 0.034 Uiso 1 1 calc R . .
C3 C 0.7645(9) 0.9321(9) 0.0835(6) 0.024(2) Uani 1 1 d . . .
H3 H 0.7943 0.9803 0.0343 0.029 Uiso 1 1 calc R . .
C2 C 0.8336(9) 0.8102(9) 0.1121(6) 0.022(2) Uani 1 1 d . . .
C6 C 0.9535(9) 0.7542(8) 0.0681(6) 0.019(2) Uani 1 1 d . . .
C7 C 0.9921(9) 0.6411(9) 0.0594(6) 0.022(2) Uani 1 1 d . . .
H7 H 0.9410 0.5970 0.0839 0.027 Uiso 1 1 calc R . .
C8 C 1.1016(10) 0.5923(9) 0.0165(6) 0.027(2) Uani 1 1 d . . .
H8 H 1.1256 0.5148 0.0124 0.033 Uiso 1 1 calc R . .
C9 C 1.1783(9) 0.6545(9) -0.0211(6) 0.027(2) Uani 1 1 d . . .
H9 H 1.2532 0.6213 -0.0522 0.032 Uiso 1 1 calc R . .
C10 C 1.1431(9) 0.7664(10) -0.0121(6) 0.027(2) Uani 1 1 d . . .
H10 H 1.1949 0.8097 -0.0360 0.032 Uiso 1 1 calc R . .
C11 C 1.0322(10) 0.8146(10) 0.0318(6) 0.027(2) Uani 1 1 d . . .
H11 H 1.0092 0.8912 0.0374 0.032 Uiso 1 1 calc R . .
C1 C 0.7813(8) 0.7443(8) 0.1828(6) 0.016(2) Uani 1 1 d . . .
C12 C 0.7015(10) 0.7937(9) 0.3966(7) 0.030(3) Uani 1 1 d . . .
H12A H 0.7232 0.7877 0.4488 0.046 Uiso 1 1 calc R . .
H12B H 0.6135 0.8171 0.4010 0.046 Uiso 1 1 calc R . .
H12C H 0.7263 0.8536 0.3507 0.046 Uiso 1 1 calc R . .
C13 C 0.8935(10) 0.6395(10) 0.3767(7) 0.033(3) Uani 1 1 d . . .
H13A H 0.9208 0.6996 0.3329 0.049 Uiso 1 1 calc R . .
H13B H 0.9340 0.5634 0.3642 0.049 Uiso 1 1 calc R . .
H13C H 0.9138 0.6299 0.4305 0.049 Uiso 1 1 calc R . .
C14 C 0.4959(10) 0.6566(11) 0.4710(7) 0.033(3) Uani 1 1 d . . .
H14A H 0.4616 0.7316 0.4847 0.050 Uiso 1 1 calc R . .
H14B H 0.5702 0.6038 0.4976 0.050 Uiso 1 1 calc R . .
H14C H 0.4369 0.6180 0.4911 0.050 Uiso 1 1 calc R . .
C15 C 0.4168(9) 0.7619(10) 0.3361(7) 0.030(3) Uani 1 1 d . . .
H15A H 0.3524 0.7301 0.3589 0.045 Uiso 1 1 calc R . .
H15B H 0.4379 0.7687 0.2766 0.045 Uiso 1 1 calc R . .
H15C H 0.3884 0.8406 0.3434 0.045 Uiso 1 1 calc R . .
C16 C 0.8137(9) 0.4089(9) 0.4767(6) 0.025(2) Uani 1 1 d . . .
H16A H 0.7709 0.3611 0.5195 0.038 Uiso 1 1 calc R . .
H16B H 0.7986 0.4795 0.4919 0.038 Uiso 1 1 calc R . .
H16C H 0.9010 0.3613 0.4727 0.038 Uiso 1 1 calc R . .
C17 C 0.7963(10) 0.3395(9) 0.3744(7) 0.031(3) Uani 1 1 d . . .
H17A H 0.8843 0.2997 0.3632 0.047 Uiso 1 1 calc R . .
H17B H 0.7582 0.3615 0.3247 0.047 Uiso 1 1 calc R . .
H17C H 0.7644 0.2855 0.4210 0.047 Uiso 1 1 calc R . .
C18 C 0.6609(10) 0.5748(9) 0.1604(6) 0.027(2) Uani 1 1 d . . .
H18A H 0.6860 0.4964 0.1534 0.040 Uiso 1 1 calc R . .
H18B H 0.7273 0.6038 0.1371 0.040 Uiso 1 1 calc R . .
H18C H 0.5895 0.6307 0.1314 0.040 Uiso 1 1 calc R . .
C19 C 0.5344(10) 0.5178(10) 0.2830(7) 0.029(2) Uani 1 1 d . . .
H19A H 0.4616 0.5731 0.2553 0.043 Uiso 1 1 calc R . .
H19B H 0.5157 0.5083 0.3430 0.043 Uiso 1 1 calc R . .
H19C H 0.5614 0.4403 0.2740 0.043 Uiso 1 1 calc R . .
C31 C 0.5854(10) 0.6719(10) 0.9436(6) 0.028(2) Uani 1 1 d . . .
H31A H 0.5009 0.6989 0.9687 0.043 Uiso 1 1 calc R . .
H31B H 0.6177 0.7335 0.9318 0.043 Uiso 1 1 calc R . .
H31C H 0.6337 0.5983 0.9823 0.043 Uiso 1 1 calc R . .
C32 C 0.5482(10) 0.5514(10) 0.8857(7) 0.029(2) Uani 1 1 d . . .
H32A H 0.6016 0.4787 0.9221 0.043 Uiso 1 1 calc R . .
H32B H 0.5493 0.5373 0.8339 0.043 Uiso 1 1 calc R . .
H32C H 0.4652 0.5736 0.9140 0.043 Uiso 1 1 calc R . .
C37 C 0.6637(10) 0.9447(10) 0.6052(7) 0.034(3) Uani 1 1 d . . .
H37A H 0.7067 0.9746 0.6266 0.052 Uiso 1 1 calc R . .
H37B H 0.5771 0.9751 0.6252 0.052 Uiso 1 1 calc R . .
H37C H 0.6747 0.9718 0.5442 0.052 Uiso 1 1 calc R . .
C38 C 0.8375(10) 0.7715(10) 0.5966(6) 0.028(2) Uani 1 1 d . . .
H38A H 0.8401 0.8025 0.5357 0.042 Uiso 1 1 calc R . .
H38B H 0.8698 0.6843 0.6137 0.042 Uiso 1 1 calc R . .
H38C H 0.8867 0.7983 0.6150 0.042 Uiso 1 1 calc R . .
C24 C 0.9387(9) 0.6359(9) 0.7934(6) 0.022(2) Uani 1 1 d . . .
H24 H 0.9771 0.5639 0.7788 0.027 Uiso 1 1 calc R . .
C23 C 1.0049(9) 0.6732(9) 0.8200(6) 0.026(2) Uani 1 1 d . . .
H23 H 1.0893 0.6288 0.8231 0.031 Uiso 1 1 calc R . .
C22 C 0.9469(9) 0.7787(9) 0.8428(6) 0.024(2) Uani 1 1 d . . .
H22 H 0.9924 0.8031 0.8640 0.029 Uiso 1 1 calc R . .
C21 C 0.8257(9) 0.8476(9) 0.8354(6) 0.020(2) Uani 1 1 d . . .
C25 C 0.7670(9) 0.9611(9) 0.8553(6) 0.023(2) Uani 1 1 d . . .
C26 C 0.8332(9) 1.0345(9) 0.8388(7) 0.027(2) Uani 1 1 d . . .
H26 H 0.9153 1.0100 0.8144 0.032 Uiso 1 1 calc R . .
C27 C 0.7795(10) 1.1415(9) 0.8578(7) 0.030(2) Uani 1 1 d . . .
H27 H 0.8257 1.1887 0.8471 0.036 Uiso 1 1 calc R . .
C28 C 0.6602(10) 1.1800(9) 0.8921(7) 0.030(2) Uani 1 1 d . . .
H28 H 0.6233 1.2539 0.9041 0.036 Uiso 1 1 calc R . .
C29 C 0.5956(10) 1.1097(9) 0.9085(6) 0.026(2) Uani 1 1 d . . .
H29 H 0.5137 1.1358 0.9329 0.031 Uiso 1 1 calc R . .
C30 C 0.6455(9) 1.0010(9) 0.8907(6) 0.024(2) Uani 1 1 d . . .
H30 H 0.5980 0.9548 0.9024 0.028 Uiso 1 1 calc R . .
C20 C 0.7640(9) 0.8011(8) 0.8065(6) 0.021(2) Uani 1 1 d . . .
C35 C 0.4490(10) 0.8483(11) 0.6208(7) 0.034(3) Uani 1 1 d . . .
H35A H 0.4054 0.8061 0.6132 0.051 Uiso 1 1 calc R . .
H35B H 0.5244 0.8375 0.5827 0.051 Uiso 1 1 calc R . .
H35C H 0.3982 0.9333 0.6090 0.051 Uiso 1 1 calc R . .
C36 C 0.3629(9) 0.8173(10) 0.7639(7) 0.030(3) Uani 1 1 d . . .
H36A H 0.3096 0.9017 0.7485 0.046 Uiso 1 1 calc R . .
H36B H 0.3807 0.7918 0.8213 0.046 Uiso 1 1 calc R . .
H36C H 0.3227 0.7698 0.7595 0.046 Uiso 1 1 calc R . .
C33 C 0.7263(10) 0.5564(10) 0.6390(6) 0.030(2) Uani 1 1 d . . .
H33A H 0.8083 0.5384 0.6090 0.045 Uiso 1 1 calc R . .
H33B H 0.6703 0.6305 0.6055 0.045 Uiso 1 1 calc R . .
H33C H 0.7001 0.4911 0.6492 0.045 Uiso 1 1 calc R . .
C34 C 0.8059(10) 0.4598(9) 0.7718(7) 0.031(3) Uani 1 1 d . . .
H34A H 0.7826 0.3938 0.7787 0.046 Uiso 1 1 calc R . .
H34B H 0.7977 0.4695 0.8265 0.046 Uiso 1 1 calc R . .
H34C H 0.8902 0.4425 0.7464 0.046 Uiso 1 1 calc R . .
N1 N 0.6703(7) 0.7952(7) 0.2223(5) 0.0215(18) Uani 1 1 d . . .
N2 N 0.7636(7) 0.6776(7) 0.3805(5) 0.0245(19) Uani 1 1 d . . .
N3 N 0.5245(8) 0.6809(7) 0.3801(5) 0.0243(19) Uani 1 1 d . . .
N4 N 0.7697(7) 0.4466(7) 0.3957(5) 0.0227(18) Uani 1 1 d . . .
N5 N 0.6313(7) 0.5653(7) 0.2483(5) 0.0247(19) Uani 1 1 d . . .
N7 N 0.5912(7) 0.6498(7) 0.8659(5) 0.0205(18) Uani 1 1 d . . .
N10 N 0.7121(7) 0.8156(7) 0.6344(5) 0.0213(18) Uani 1 1 d . . .
N6 N 0.8198(7) 0.6986(7) 0.7873(5) 0.0212(18) Uani 1 1 d . . .
N9 N 0.4776(7) 0.8001(8) 0.7070(5) 0.0243(19) Uani 1 1 d . . .
N8 N 0.7266(8) 0.5697(7) 0.7180(5) 0.0235(19) Uani 1 1 d . . .
O1 O 0.8301(6) 0.6284(6) 0.2223(4) 0.0244(16) Uani 1 1 d . . .
O2 O 0.6484(6) 0.8515(6) 0.7945(4) 0.0215(15) Uani 1 1 d . . .
Ta1 Ta 0.69069(3) 0.61340(3) 0.32481(2) 0.01855(12) Uani 1 1 d . . .
Ta2 Ta 0.64385(3) 0.72397(3) 0.74464(2) 0.01801(12) Uani 1 1 d . . .
C40A C 0.008(3) 0.091(3) 0.6370(16) 0.058(8) Uani 0.44(2) 1 d PDU A 1
H40A H 0.0289 0.1600 0.6008 0.088 Uiso 0.44(2) 1 calc PR A 1
H40B H 0.0477 0.0567 0.6880 0.088 Uiso 0.44(2) 1 calc PR A 1
H40C H -0.0798 0.1171 0.6514 0.088 Uiso 0.44(2) 1 calc PR A 1
C41A C 0.051(3) 0.001(2) 0.5926(15) 0.052(5) Uani 0.44(2) 1 d PDU A 1
H41A H 0.0506 -0.0764 0.6329 0.063 Uiso 0.44(2) 1 calc PR A 1
H41B H 0.1352 -0.0112 0.5660 0.063 Uiso 0.44(2) 1 calc PR A 1
C40B C 0.080(2) -0.002(3) 0.6364(14) 0.061(7) Uani 0.56(2) 1 d PDU A 2
H40D H 0.1504 -0.0288 0.5969 0.092 Uiso 0.56(2) 1 calc PR A 2
H40E H 0.0961 -0.0541 0.6931 0.092 Uiso 0.56(2) 1 calc PR A 2
H40F H 0.0644 0.0800 0.6333 0.092 Uiso 0.56(2) 1 calc PR A 2
C41B C -0.0307(19) -0.004(2) 0.6149(9) 0.053(5) Uani 0.56(2) 1 d PDU A 2
H41C H -0.0267 -0.0874 0.6344 0.064 Uiso 0.56(2) 1 calc PR A 2
H41D H -0.1055 0.0438 0.6432 0.064 Uiso 0.56(2) 1 calc PR A 2
C42 C -0.0342(11) 0.0433(10) 0.5248(6) 0.052(3) Uani 1 1 d DU . .
H42A H -0.1142 0.0387 0.5506 0.063 Uiso 0.44(2) 1 calc PR A 1
H42B H -0.0461 0.1260 0.4896 0.063 Uiso 0.44(2) 1 calc PR A 1
H42C H -0.0018 0.1074 0.5034 0.063 Uiso 0.56(2) 1 calc PR A 2
H42D H -0.1201 0.0804 0.5141 0.063 Uiso 0.56(2) 1 calc PR A 2

loop_
_atom_site_aniso_label
_atom_site_aniso_U_11
_atom_site_aniso_U_22
_atom_site_aniso_U_33
_atom_site_aniso_U_23
_atom_site_aniso_U_13
_atom_site_aniso_U_12
C5 0.024(5) 0.019(5) 0.028(6) -0.012(4) -0.003(4) -0.002(4)
C4 0.034(6) 0.017(5) 0.030(6) -0.005(5) -0.013(5) -0.002(5)
C3 0.026(5) 0.018(5) 0.025(6) -0.005(4) -0.001(4) -0.008(4)
C2 0.020(5) 0.019(5) 0.025(5) -0.007(4) -0.003(4) -0.004(4)
C6 0.023(5) 0.018(5) 0.013(5) -0.004(4) -0.001(4) -0.006(4)
C7 0.025(5) 0.022(5) 0.016(5) -0.003(4) -0.002(4) -0.008(4)
C8 0.031(6) 0.021(5) 0.021(5) -0.006(4) -0.003(4) -0.002(5)
C9 0.020(5) 0.033(6) 0.019(5) -0.002(4) -0.008(4) -0.005(4)
C10 0.028(6) 0.038(6) 0.023(6) -0.009(5) -0.006(4) -0.017(5)
C11 0.032(6) 0.026(6) 0.026(6) -0.003(5) -0.006(5) -0.015(5)
C1 0.019(5) 0.012(5) 0.015(5) -0.006(4) -0.007(4) 0.000(4)
C12 0.031(6) 0.028(6) 0.037(7) -0.018(5) -0.012(5) -0.004(5)
C13 0.031(6) 0.035(6) 0.034(6) -0.013(5) -0.007(5) -0.009(5)
C14 0.029(6) 0.049(7) 0.027(6) -0.019(5) -0.002(5) -0.013(5)
C15 0.019(5) 0.029(6) 0.038(7) -0.013(5) -0.006(5) -0.001(5)
C16 0.028(6) 0.023(5) 0.017(5) -0.002(4) -0.010(4) -0.003(4)
C17 0.034(6) 0.024(6) 0.029(6) 0.000(5) -0.007(5) -0.010(5)
C18 0.029(6) 0.028(6) 0.026(6) -0.013(5) -0.004(5) -0.009(5)
C19 0.035(6) 0.029(6) 0.025(6) -0.006(5) -0.009(5) -0.012(5)
C31 0.033(6) 0.033(6) 0.021(5) -0.013(5) -0.001(5) -0.011(5)
C32 0.028(6) 0.033(6) 0.028(6) -0.009(5) 0.003(5) -0.017(5)
C37 0.032(6) 0.032(6) 0.029(6) 0.001(5) -0.011(5) -0.007(5)
C38 0.036(6) 0.035(6) 0.016(5) -0.005(5) -0.002(4) -0.018(5)
C24 0.021(5) 0.024(5) 0.015(5) -0.001(4) -0.002(4) -0.005(4)
C23 0.016(5) 0.029(6) 0.026(6) -0.012(5) 0.000(4) 0.000(4)
C22 0.025(5) 0.019(5) 0.024(5) -0.003(4) -0.005(4) -0.006(4)
C21 0.019(5) 0.024(5) 0.017(5) -0.004(4) -0.004(4) -0.009(4)
C25 0.026(5) 0.023(5) 0.014(5) -0.005(4) -0.002(4) -0.005(4)
C26 0.023(5) 0.025(6) 0.029(6) -0.003(5) -0.012(4) -0.006(4)
C27 0.037(6) 0.025(6) 0.029(6) -0.004(5) -0.009(5) -0.014(5)
C28 0.037(6) 0.020(5) 0.028(6) -0.015(5) -0.005(5) 0.000(5)
C29 0.032(6) 0.022(5) 0.019(5) -0.008(4) -0.005(4) -0.004(5)
C30 0.022(5) 0.019(5) 0.023(5) -0.005(4) -0.008(4) -0.001(4)
C20 0.018(5) 0.017(5) 0.020(5) 0.000(4) -0.006(4) -0.003(4)
C35 0.027(6) 0.041(7) 0.036(7) -0.011(5) -0.010(5) -0.011(5)
C36 0.025(6) 0.031(6) 0.028(6) -0.011(5) 0.003(5) -0.006(5)
C33 0.032(6) 0.037(6) 0.021(6) -0.016(5) 0.006(5) -0.013(5)
C34 0.028(6) 0.018(5) 0.041(7) -0.014(5) -0.001(5) -0.001(4)
N1 0.017(4) 0.029(5) 0.012(4) -0.008(4) 0.004(3) -0.005(4)
N2 0.019(4) 0.027(5) 0.022(5) -0.009(4) -0.003(4) -0.001(4)
N3 0.025(5) 0.023(5) 0.023(5) -0.004(4) -0.006(4) -0.009(4)
N4 0.026(4) 0.017(4) 0.018(4) 0.001(3) -0.004(3) -0.006(4)
N5 0.021(4) 0.023(5) 0.025(5) -0.008(4) -0.006(4) -0.001(4)
N7 0.026(4) 0.031(5) 0.009(4) -0.010(3) 0.003(3) -0.013(4)
N10 0.019(4) 0.020(4) 0.019(4) 0.000(3) -0.007(3) -0.004(3)
N6 0.022(4) 0.020(4) 0.021(4) -0.009(4) -0.002(3) -0.005(4)
N9 0.022(4) 0.030(5) 0.023(5) -0.010(4) -0.004(4) -0.010(4)
N8 0.029(5) 0.025(5) 0.018(4) -0.012(4) 0.002(4) -0.010(4)
O1 0.027(4) 0.023(4) 0.020(4) -0.004(3) -0.004(3) -0.008(3)
O2 0.019(3) 0.016(3) 0.026(4) -0.008(3) -0.003(3) -0.002(3)
Ta1 0.0179(2) 0.0192(2) 0.0162(2) -0.00573(17) -0.00237(16) -0.00436(17)
Ta2 0.0178(2) 0.0183(2) 0.0167(2) -0.00569(17) -0.00252(16) -0.00510(17)
C40A 0.057(13) 0.050(12) 0.049(13) 0.002(11) 0.001(12) -0.020(11)
C41A 0.051(9) 0.049(8) 0.046(9) 0.000(8) -0.002(8) -0.023(7)
C40B 0.051(11) 0.059(11) 0.055(12) 0.004(10) 0.000(10) -0.025(9)
C41B 0.050(8) 0.050(8) 0.047(8) -0.003(7) -0.001(7) -0.021(7)
C42 0.052(7) 0.046(7) 0.045(7) 0.001(5) -0.002(6) -0.020(6)

loop_
_atom_type_symbol
_atom_type_description
_atom_type_scat_dispersion_real
_atom_type_scat_dispersion_imag
_atom_type_scat_source
C C 0.0033 0.0016 'International Tables Vol C Tables 4.2.6.8 and 6.1.1.4'
H H 0.0000 0.0000 'International Tables Vol C Tables 4.2.6.8 and 6.1.1.4'
N N 0.0061 0.0033 'International Tables Vol C Tables 4.2.6.8 and 6.1.1.4'
O O 0.0106 0.0060 'International Tables Vol C Tables 4.2.6.8 and 6.1.1.4'
Ta Ta -0.7052 6.5227 'International Tables Vol C Tables 4.2.6.8 and 6.1.1.4'

loop_
_geom_angle_atom_site_label_1
_geom_angle_atom_site_label_2
_geom_angle_atom_site_label_3
_geom_angle
_geom_angle_site_symmetry_1
_geom_angle_site_symmetry_3
C4 C5 H5 119.6 . .
N1 C5 H5 119.6 . .
N1 C5 C4 120.8(9) . .
C5 C4 H4 120.1 . .
C5 C4 C3 119.8(9) . .
C3 C4 H4 120.1 . .
C4 C3 H3 119.4 . .
C4 C3 C2 121.1(10) . .
C2 C3 H3 119.4 . .
C3 C2 C6 121.7(9) . .
C1 C2 C3 116.0(9) . .
C1 C2 C6 122.2(8) . .
C7 C6 C2 122.4(9) . .
C11 C6 C2 120.6(9) . .
C11 C6 C7 116.9(9) . .
C6 C7 H7 119.2 . .
C8 C7 C6 121.6(10) . .
C8 C7 H7 119.2 . .
C7 C8 H8 119.5 . .
C7 C8 C9 121.0(10) . .
C9 C8 H8 119.5 . .
C8 C9 H9 120.7 . .
C8 C9 C10 118.5(10) . .
C10 C9 H9 120.7 . .
C9 C10 H10 120.1 . .
C11 C10 C9 119.9(10) . .
C11 C10 H10 120.1 . .
C6 C11 H11 119.0 . .
C10 C11 C6 122.0(10) . .
C10 C11 H11 119.0 . .
N1 C1 C2 122.3(8) . .
O1 C1 C2 127.1(8) . .
O1 C1 N1 110.6(8) . .
H12A C12 H12B 109.5 . .
H12A C12 H12C 109.5 . .
H12B C12 H12C 109.5 . .
N2 C12 H12A 109.5 . .
N2 C12 H12B 109.5 . .
N2 C12 H12C 109.5 . .
H13A C13 H13B 109.5 . .
H13A C13 H13C 109.5 . .
H13B C13 H13C 109.5 . .
N2 C13 H13A 109.5 . .
N2 C13 H13B 109.5 . .
N2 C13 H13C 109.5 . .
H14A C14 H14B 109.5 . .
H14A C14 H14C 109.5 . .
H14B C14 H14C 109.5 . .
N3 C14 H14A 109.5 . .
N3 C14 H14B 109.5 . .
N3 C14 H14C 109.5 . .
H15A C15 H15B 109.5 . .
H15A C15 H15C 109.5 . .
H15B C15 H15C 109.5 . .
N3 C15 H15A 109.5 . .
N3 C15 H15B 109.5 . .
N3 C15 H15C 109.5 . .
H16A C16 H16B 109.5 . .
H16A C16 H16C 109.5 . .
H16B C16 H16C 109.5 . .
N4 C16 H16A 109.5 . .
N4 C16 H16B 109.5 . .
N4 C16 H16C 109.5 . .
H17A C17 H17B 109.5 . .
H17A C17 H17C 109.5 . .
H17B C17 H17C 109.5 . .
N4 C17 H17A 109.5 . .
N4 C17 H17B 109.5 . .
N4 C17 H17C 109.5 . .
H18A C18 H18B 109.5 . .
H18A C18 H18C 109.5 . .
H18B C18 H18C 109.5 . .
N5 C18 H18A 109.5 . .
N5 C18 H18B 109.5 . .
N5 C18 H18C 109.5 . .
H19A C19 H19B 109.5 . .
H19A C19 H19C 109.5 . .
H19B C19 H19C 109.5 . .
N5 C19 H19A 109.5 . .
N5 C19 H19B 109.5 . .
N5 C19 H19C 109.5 . .
H31A C31 H31B 109.5 . .
H31A C31 H31C 109.5 . .
H31B C31 H31C 109.5 . .
N7 C31 H31A 109.5 . .
N7 C31 H31B 109.5 . .
N7 C31 H31C 109.5 . .
H32A C32 H32B 109.5 . .
H32A C32 H32C 109.5 . .
H32B C32 H32C 109.5 . .
N7 C32 H32A 109.5 . .
N7 C32 H32B 109.5 . .
N7 C32 H32C 109.5 . .
H37A C37 H37B 109.5 . .
H37A C37 H37C 109.5 . .
H37B C37 H37C 109.5 . .
N10 C37 H37A 109.5 . .
N10 C37 H37B 109.5 . .
N10 C37 H37C 109.5 . .
H38A C38 H38B 109.5 . .
H38A C38 H38C 109.5 . .
H38B C38 H38C 109.5 . .
N10 C38 H38A 109.5 . .
N10 C38 H38B 109.5 . .
N10 C38 H38C 109.5 . .
C23 C24 H24 119.4 . .
N6 C24 H24 119.4 . .
N6 C24 C23 121.3(10) . .
C24 C23 H23 120.5 . .
C24 C23 C22 119.0(9) . .
C22 C23 H23 120.5 . .
C23 C22 H22 119.2 . .
C21 C22 C23 121.7(10) . .
C21 C22 H22 119.2 . .
C22 C21 C25 121.4(9) . .
C22 C21 C20 115.1(9) . .
C20 C21 C25 123.5(9) . .
C26 C25 C21 120.1(9) . .
C30 C25 C21 122.1(9) . .
C30 C25 C26 117.8(9) . .
C25 C26 H26 119.6 . .
C27 C26 C25 120.9(10) . .
C27 C26 H26 119.6 . .
C26 C27 H27 119.6 . .
C28 C27 C26 120.8(10) . .
C28 C27 H27 119.6 . .
C27 C28 H28 120.6 . .
C29 C28 C27 118.8(10) . .
C29 C28 H28 120.6 . .
C28 C29 H29 118.7 . .
C28 C29 C30 122.6(10) . .
C30 C29 H29 118.7 . .
C25 C30 H30 120.5 . .
C29 C30 C25 119.1(10) . .
C29 C30 H30 120.5 . .
N6 C20 C21 122.5(9) . .
O2 C20 C21 125.7(9) . .
O2 C20 N6 111.8(8) . .
H35A C35 H35B 109.5 . .
H35A C35 H35C 109.5 . .
H35B C35 H35C 109.5 . .
N9 C35 H35A 109.5 . .
N9 C35 H35B 109.5 . .
N9 C35 H35C 109.5 . .
H36A C36 H36B 109.5 . .
H36A C36 H36C 109.5 . .
H36B C36 H36C 109.5 . .
N9 C36 H36A 109.5 . .
N9 C36 H36B 109.5 . .
N9 C36 H36C 109.5 . .
H33A C33 H33B 109.5 . .
H33A C33 H33C 109.5 . .
H33B C33 H33C 109.5 . .
N8 C33 H33A 109.5 . .
N8 C33 H33B 109.5 . .
N8 C33 H33C 109.5 . .
H34A C34 H34B 109.5 . .
H34A C34 H34C 109.5 . .
H34B C34 H34C 109.5 . .
N8 C34 H34A 109.5 . .
N8 C34 H34B 109.5 . .
N8 C34 H34C 109.5 . .
C5 N1 C1 119.9(8) . .
C5 N1 Ta1 149.1(7) . .
C1 N1 Ta1 90.6(6) . .
C12 N2 Ta1 124.0(6) . .
C13 N2 C12 110.2(8) . .
C13 N2 Ta1 121.3(7) . .
C14 N3 C15 112.2(8) . .
C14 N3 Ta1 123.1(7) . .
C15 N3 Ta1 124.7(7) . .
C16 N4 Ta1 127.0(6) . .
C17 N4 C16 107.8(8) . .
C17 N4 Ta1 125.1(7) . .
C18 N5 C19 108.8(8) . .
C18 N5 Ta1 132.5(7) . .
C19 N5 Ta1 118.5(6) . .
C31 N7 C32 108.7(8) . .
C31 N7 Ta2 133.4(7) . .
C32 N7 Ta2 117.9(6) . .
C37 N10 C38 108.8(8) . .
C37 N10 Ta2 121.7(7) . .
C38 N10 Ta2 124.3(6) . .
C24 N6 Ta2 148.2(7) . .
C20 N6 C24 120.5(9) . .
C20 N6 Ta2 91.1(6) . .
C35 N9 C36 108.9(8) . .
C35 N9 Ta2 126.7(7) . .
C36 N9 Ta2 124.4(7) . .
C33 N8 C34 111.7(8) . .
C33 N8 Ta2 123.9(7) . .
C34 N8 Ta2 124.1(7) . .
C1 O1 Ta1 99.7(6) . .
C20 O2 Ta2 98.4(6) . .
N2 Ta1 N1 81.6(3) . .
N2 Ta1 N5 169.3(3) . .
N2 Ta1 O1 87.3(3) . .
N3 Ta1 N1 92.1(3) . .
N3 Ta1 N2 93.4(3) . .
N3 Ta1 N4 107.6(3) . .
N3 Ta1 N5 92.8(3) . .
N3 Ta1 O1 150.7(3) . .
N4 Ta1 N1 159.6(3) . .
N4 Ta1 N2 91.8(3) . .
N4 Ta1 N5 94.6(3) . .
N4 Ta1 O1 101.6(3) . .
N5 Ta1 N1 89.5(3) . .
N5 Ta1 O1 83.1(3) . .
O1 Ta1 N1 59.0(3) . .
N7 Ta2 N10 166.9(3) . .
N7 Ta2 N6 87.7(3) . .
N7 Ta2 O2 82.5(3) . .
N10 Ta2 N6 81.9(3) . .
N10 Ta2 O2 85.2(3) . .
N9 Ta2 N7 96.0(3) . .
N9 Ta2 N10 91.5(3) . .
N9 Ta2 N6 161.5(3) . .
N9 Ta2 O2 103.8(3) . .
N8 Ta2 N7 94.7(3) . .
N8 Ta2 N10 93.4(3) . .
N8 Ta2 N6 90.9(3) . .
N8 Ta2 N9 106.8(3) . .
N8 Ta2 O2 149.4(3) . .
O2 Ta2 N6 58.6(3) . .
C40A C41A H41A 109.8 . .
C40A C41A H41B 109.8 . .
C40A C41A C42 109.5(16) . .
H41A C41A H41B 108.2 . .
C42 C41A H41A 109.8 . .
C42 C41A H41B 109.8 . .
H40D C40B H40E 109.5 . .
H40D C40B H40F 109.5 . .
H40E C40B H40F 109.5 . .
C41B C40B H40D 109.5 . .
C41B C40B H40E 109.5 . .
C41B C40B H40F 109.5 . .
C40B C41B H41C 109.8 . .
C40B C41B H41D 109.8 . .
H41C C41B H41D 108.2 . .
C42 C41B C40B 109.6(14) . .
C42 C41B H41C 109.8 . .
C42 C41B H41D 109.8 . .
C41A C42 H42A 111.2 . .
C41A C42 H42B 111.2 . .
C41A C42 H42D 143.6 . .
C41B C42 C42 116.9(14) . 2_556
C41B C42 H42B 127.2 . .
C41B C42 H42C 108.1 . .
C41B C42 H42D 108.1 . .
C42 C42 C41A 102.8(12) 2_556 .
C42 C42 H42A 111.2 2_556 .
C42 C42 H42B 111.2 2_556 .
C42 C42 H42C 108.1 2_556 .
C42 C42 H42D 108.1 2_556 .
H42A C42 H42B 109.1 . .
H42C C42 H42D 107.3 . .

loop_
_geom_bond_atom_site_label_1
_geom_bond_atom_site_label_2
_geom_bond_distance
_geom_bond_site_symmetry_2
C5 H5 0.9500 .
C5 C4 1.371(15) .
C5 N1 1.343(13) .
C4 H4 0.9500 .
C4 C3 1.372(15) .
C3 H3 0.9500 .
C3 C2 1.399(14) .
C2 C6 1.482(13) .
C2 C1 1.398(14) .
C6 C7 1.396(13) .
C6 C11 1.393(14) .
C7 H7 0.9500 .
C7 C8 1.368(14) .
C8 H8 0.9500 .
C8 C9 1.390(15) .
C9 H9 0.9500 .
C9 C10 1.390(15) .
C10 H10 0.9500 .
C10 C11 1.385(15) .
C11 H11 0.9500 .
C1 N1 1.361(12) .
C1 O1 1.331(11) .
C12 H12A 0.9800 .
C12 H12B 0.9800 .
C12 H12C 0.9800 .
C12 N2 1.470(13) .
C13 H13A 0.9800 .
C13 H13B 0.9800 .
C13 H13C 0.9800 .
C13 N2 1.447(13) .
C14 H14A 0.9800 .
C14 H14B 0.9800 .
C14 H14C 0.9800 .
C14 N3 1.469(13) .
C15 H15A 0.9800 .
C15 H15B 0.9800 .
C15 H15C 0.9800 .
C15 N3 1.473(13) .
C16 H16A 0.9800 .
C16 H16B 0.9800 .
C16 H16C 0.9800 .
C16 N4 1.474(12) .
C17 H17A 0.9800 .
C17 H17B 0.9800 .
C17 H17C 0.9800 .
C17 N4 1.458(13) .
C18 H18A 0.9800 .
C18 H18B 0.9800 .
C18 H18C 0.9800 .
C18 N5 1.449(13) .
C19 H19A 0.9800 .
C19 H19B 0.9800 .
C19 H19C 0.9800 .
C19 N5 1.473(13) .
C31 H31A 0.9800 .
C31 H31B 0.9800 .
C31 H31C 0.9800 .
C31 N7 1.463(12) .
C32 H32A 0.9800 .
C32 H32B 0.9800 .
C32 H32C 0.9800 .
C32 N7 1.490(13) .
C37 H37A 0.9800 .
C37 H37B 0.9800 .
C37 H37C 0.9800 .
C37 N10 1.450(13) .
C38 H38A 0.9800 .
C38 H38B 0.9800 .
C38 H38C 0.9800 .
C38 N10 1.462(13) .
C24 H24 0.9500 .
C24 C23 1.351(15) .
C24 N6 1.342(12) .
C23 H23 0.9500 .
C23 C22 1.405(14) .
C22 H22 0.9500 .
C22 C21 1.380(14) .
C21 C25 1.471(14) .
C21 C20 1.423(14) .
C25 C26 1.421(15) .
C25 C30 1.406(14) .
C26 H26 0.9500 .
C26 C27 1.390(15) .
C27 H27 0.9500 .
C27 C28 1.378(15) .
C28 H28 0.9500 .
C28 C29 1.372(15) .
C29 H29 0.9500 .
C29 C30 1.400(14) .
C30 H30 0.9500 .
C20 N6 1.339(12) .
C20 O2 1.320(11) .
C35 H35A 0.9800 .
C35 H35B 0.9800 .
C35 H35C 0.9800 .
C35 N9 1.465(13) .
C36 H36A 0.9800 .
C36 H36B 0.9800 .
C36 H36C 0.9800 .
C36 N9 1.482(13) .
C33 H33A 0.9800 .
C33 H33B 0.9800 .
C33 H33C 0.9800 .
C33 N8 1.451(13) .
C34 H34A 0.9800 .
C34 H34B 0.9800 .
C34 H34C 0.9800 .
C34 N8 1.464(13) .
N1 Ta1 2.332(8) .
N2 Ta1 2.040(9) .
N3 Ta1 1.986(8) .
N4 Ta1 1.998(8) .
N5 Ta1 2.057(9) .
N7 Ta2 2.032(8) .
N10 Ta2 2.037(8) .
N6 Ta2 2.321(8) .
N9 Ta2 2.014(8) .
N8 Ta2 1.996(8) .
O1 Ta1 2.150(7) .
O2 Ta2 2.172(7) .
C40A H40A 0.9800 .
C40A H40B 0.9800 .
C40A H40C 0.9800 .
C40A C41A 1.485(18) .
C41A H41A 0.9900 .
C41A H41B 0.9900 .
C41A C42 1.565(17) .
C40B H40D 0.9800 .
C40B H40E 0.9800 .
C40B H40F 0.9800 .
C40B C41B 1.523(17) .
C41B H41C 0.9900 .
C41B H41D 0.9900 .
C41B C42 1.460(15) .
C42 C42 1.503(15) 2_556
C42 H42A 0.9900 .
C42 H42B 0.9900 .
C42 H42C 0.9900 .
C42 H42D 0.9900 .
